data_7216480
loop_
_publ_author_name
'Wu, Shu-Ting'
'Tang, Hong-Liang'
'Lu, Shu-Mei'
'Ye, Qiao-Yan'
'Huang, Xi-He'
'Huang, Chang-Cang'
'Hu, Xiao-Lin'
'Zheng, Shou-Tian'

_publ_section_title
;
 Delicate modulated assembly of a new kind of trinuclear copper(ii) motif
 governed by N-containing agents
;
_journal_issue 42
_journal_name_full CrystEngComm
_journal_page_first 9792
_journal_paper_doi 10.1039/C4CE00898G
_journal_volume 16
_journal_year 2014
_chemical_formula_sum 'C37 H39 Cu3 N7 O10'
_chemical_formula_weight 932.37
_chemical_name_systematic
; 
 ? 
;
_space_group_IT_number 14
_symmetry_cell_setting monoclinic
_symmetry_space_group_name_Hall '-P 2ybc'
_symmetry_space_group_name_H-M 'P 1 21/c 1'
_atom_sites_solution_hydrogens geom
_atom_sites_solution_primary direct
_atom_sites_solution_secondary difmap
_audit_creation_method SHELXL-97
_cell_angle_alpha 90.00
_cell_angle_beta 97.76(3)
_cell_angle_gamma 90.00
_cell_formula_units_Z 4
_cell_length_a 9.6951(19)
_cell_length_b 21.832(4)
_cell_length_c 19.246(4)
_cell_measurement_reflns_used 20234
_cell_measurement_temperature 293(2)
_cell_measurement_theta_max 54.90
_cell_measurement_theta_min 5.99
_cell_volume 4036.4(14)
_computing_structure_refinement 'SHELXL-97 (Sheldrick, 1997)'
_computing_structure_solution 'SHELXS-97 (Sheldrick, 1990)'
_diffrn_ambient_temperature 293(2)
_diffrn_measured_fraction_theta_full 0.993
_diffrn_measured_fraction_theta_max 0.993
_diffrn_radiation_monochromator graphite
_diffrn_radiation_source 'fine-focus sealed tube'
_diffrn_radiation_type MoK\a
_diffrn_radiation_wavelength 0.71073
_diffrn_reflns_av_R_equivalents 0.1194
_diffrn_reflns_av_sigmaI/netI 0.1079
_diffrn_reflns_limit_h_max 12
_diffrn_reflns_limit_h_min -12
_diffrn_reflns_limit_k_max 28
_diffrn_reflns_limit_k_min -28
_diffrn_reflns_limit_l_max 24
_diffrn_reflns_limit_l_min -24
_diffrn_reflns_number 37325
_diffrn_reflns_theta_full 27.47
_diffrn_reflns_theta_max 27.47
_diffrn_reflns_theta_min 3.00
_exptl_absorpt_coefficient_mu 1.630
_exptl_absorpt_correction_T_max 0.850
_exptl_absorpt_correction_T_min 0.822
_exptl_crystal_colour blue
_exptl_crystal_density_diffrn 1.534
_exptl_crystal_density_method 'not measured'
_exptl_crystal_description columnar
_exptl_crystal_F_000 1908
_exptl_crystal_size_max 0.4
_exptl_crystal_size_mid 0.1
_exptl_crystal_size_min 0.1
_refine_diff_density_max 0.532
_refine_diff_density_min -0.791
_refine_diff_density_rms 0.097
_refine_ls_extinction_coef 0.0019(4)
_refine_ls_extinction_expression Fc^*^=kFc[1+0.001xFc^2^\l^3^/sin(2\q)]^-1/4^
_refine_ls_extinction_method SHELXL
_refine_ls_goodness_of_fit_ref 0.959
_refine_ls_hydrogen_treatment mixed
_refine_ls_matrix_type full
_refine_ls_number_parameters 527
_refine_ls_number_reflns 9175
_refine_ls_number_restraints 0
_refine_ls_restrained_S_all 0.959
_refine_ls_R_factor_all 0.1502
_refine_ls_R_factor_gt 0.0720
_refine_ls_shift/su_max 0.001
_refine_ls_shift/su_mean 0.000
_refine_ls_structure_factor_coef Fsqd
_refine_ls_weighting_details 'calc w=1/[\s^2^(Fo^2^)+(0.0981P)^2^+3.9149P] where P=(Fo^2^+2Fc^2^)/3'
_refine_ls_weighting_scheme calc
_refine_ls_wR_factor_gt 0.1626
_refine_ls_wR_factor_ref 0.2060
_reflns_number_gt 4785
_reflns_number_total 9238
_reflns_threshold_expression >2sigma(I)
_cod_data_source_file c4ce00898g2.cif
_cod_data_source_block p21c
_cod_depositor_comments 'Adding full bibliography for 7216478--7216482.cif.'
_cod_original_sg_symbol_H-M P2(1)/c
_cod_database_code 7216480

loop_
_symmetry_equiv_pos_as_xyz
'x, y, z'
'-x, y+1/2, -z+1/2'
'-x, -y, -z'
'x, -y-1/2, z-1/2'

loop_
_atom_site_label
_atom_site_type_symbol
_atom_site_fract_x
_atom_site_fract_y
_atom_site_fract_z
_atom_site_U_iso_or_equiv
_atom_site_adp_type
_atom_site_occupancy
_atom_site_symmetry_multiplicity
_atom_site_calc_flag
_atom_site_refinement_flags
Cu1 Cu 0.43654(8) 0.52043(4) 0.56292(3) 0.0428(2) Uani 1 1 d .
Cu2 Cu 0.26931(8) 0.45964(4) 0.76357(3) 0.0456(2) Uani 1 1 d .
Cu3 Cu 0.16874(8) 0.50089(4) 0.98426(3) 0.0470(2) Uani 1 1 d .
N1 N 0.3982(5) 0.4780(2) 0.6436(2) 0.0417(12) Uani 1 1 d .
N1S N 0.2025(7) 0.5238(3) 1.1960(3) 0.0672(17) Uani 1 1 d .
N2 N 0.3158(6) 0.5099(2) 0.6863(2) 0.0445(12) Uani 1 1 d .
N2S N -0.4410(12) 0.7964(4) 0.5895(5) 0.116(3) Uani 1 1 d .
N3 N 0.2487(5) 0.5039(2) 0.8497(2) 0.0408(11) Uani 1 1 d .
N3S N -0.0735(13) 0.6196(7) 0.4269(6) 0.146(5) Uani 1 1 d .
N4 N 0.1674(5) 0.4709(2) 0.8920(2) 0.0404(11) Uani 1 1 d .
O1S O 0.2243(5) 0.5281(2) 1.0811(2) 0.0630(13) Uani 1 1 d .
O1 O 0.5391(4) 0.45130(18) 0.53217(19) 0.0433(10) Uani 1 1 d .
O1W O 0.6325(6) 0.5752(3) 0.6082(3) 0.0655(14) Uani 1 1 d .
H1WA H 0.627(9) 0.615(4) 0.611(4) 0.098 Uiso 1 1 d .
H1WB H 0.694(9) 0.578(4) 0.573(4) 0.098 Uiso 1 1 d .
O2 O 0.3026(4) 0.5786(2) 0.59616(19) 0.0500(11) Uani 1 1 d .
O2S O -0.3699(8) 0.7038(3) 0.6294(4) 0.112(2) Uani 1 1 d .
O3 O 0.3570(5) 0.39784(19) 0.7139(2) 0.0520(11) Uani 1 1 d .
O3S O -0.1763(8) 0.5766(5) 0.5123(4) 0.137(4) Uani 1 1 d .
O4 O 0.1595(5) 0.4005(2) 0.8047(2) 0.0584(12) Uani 1 1 d .
O5 O 0.2954(4) 0.5599(2) 0.9507(2) 0.0539(11) Uani 1 1 d .
O6 O 0.0528(5) 0.4367(2) 1.0100(2) 0.0588(12) Uani 1 1 d .
C1 C 0.5488(6) 0.3944(3) 0.5600(3) 0.0427(14) Uani 1 1 d .
C2 C 0.6168(8) 0.3485(3) 0.5268(4) 0.067(2) Uani 1 1 d .
H2 H 0.6554 0.3581 0.4865 0.081 Uiso 1 1 calc R
C3 C 0.6279(9) 0.2897(4) 0.5522(4) 0.084(3) Uani 1 1 d .
H3 H 0.6738 0.2602 0.5291 0.101 Uiso 1 1 calc R
C4 C 0.5713(9) 0.2738(4) 0.6121(4) 0.074(2) Uani 1 1 d .
H4 H 0.5790 0.2341 0.6296 0.089 Uiso 1 1 calc R
C5 C 0.5046(7) 0.3175(3) 0.6443(3) 0.0565(18) Uani 1 1 d .
H5 H 0.4660 0.3066 0.6842 0.068 Uiso 1 1 calc R
C6 C 0.4903(6) 0.3774(3) 0.6215(3) 0.0407(14) Uani 1 1 d .
C7 C 0.4121(6) 0.4198(3) 0.6611(3) 0.0432(14) Uani 1 1 d .
C8 C 0.2719(6) 0.5620(3) 0.6555(3) 0.0410(14) Uani 1 1 d .
C9 C 0.1802(6) 0.6013(3) 0.6931(3) 0.0415(14) Uani 1 1 d .
C10 C 0.0463(7) 0.6139(3) 0.6615(3) 0.0514(16) Uani 1 1 d .
H10 H 0.0162 0.5985 0.6170 0.062 Uiso 1 1 calc R
C11 C -0.0431(7) 0.6488(3) 0.6949(4) 0.0583(18) Uani 1 1 d .
H11 H -0.1329 0.6570 0.6733 0.070 Uiso 1 1 calc R
C12 C 0.0036(7) 0.6717(3) 0.7615(4) 0.0579(18) Uani 1 1 d .
H12 H -0.0558 0.6948 0.7851 0.070 Uiso 1 1 calc R
C13 C 0.1373(6) 0.6601(3) 0.7924(3) 0.0503(16) Uani 1 1 d .
H13 H 0.1677 0.6762 0.8365 0.060 Uiso 1 1 calc R
C14 C 0.2280(6) 0.6247(3) 0.7592(3) 0.0411(14) Uani 1 1 d .
C15 C 0.3747(6) 0.6185(3) 0.7904(3) 0.0378(13) Uani 1 1 d .
C16 C 0.4778(6) 0.6488(3) 0.7604(3) 0.0463(15) Uani 1 1 d .
H16 H 0.4542 0.6689 0.7179 0.056 Uiso 1 1 calc R
C17 C 0.6147(7) 0.6498(3) 0.7921(4) 0.0596(19) Uani 1 1 d .
H17 H 0.6823 0.6698 0.7706 0.072 Uiso 1 1 calc R
C18 C 0.6503(7) 0.6207(3) 0.8562(4) 0.0600(18) Uani 1 1 d .
H18 H 0.7415 0.6222 0.8786 0.072 Uiso 1 1 calc R
C19 C 0.5501(6) 0.5894(3) 0.8867(3) 0.0502(16) Uani 1 1 d .
H19 H 0.5743 0.5695 0.9294 0.060 Uiso 1 1 calc R
C20 C 0.4118(6) 0.5874(3) 0.8535(3) 0.0422(14) Uani 1 1 d .
C21 C 0.3121(6) 0.5492(3) 0.8866(3) 0.0432(14) Uani 1 1 d .
C22 C 0.1275(7) 0.4173(3) 0.8650(3) 0.0479(15) Uani 1 1 d .
C23 C 0.0551(7) 0.3739(3) 0.9054(4) 0.0551(17) Uani 1 1 d .
C24 C 0.0173(10) 0.3178(4) 0.8745(5) 0.092(3) Uani 1 1 d .
H24 H 0.0370 0.3103 0.8293 0.110 Uiso 1 1 calc R
C25 C -0.0476(12) 0.2732(4) 0.9077(6) 0.127(5) Uani 1 1 d .
H25 H -0.0763 0.2368 0.8852 0.153 Uiso 1 1 calc R
C26 C -0.0699(12) 0.2845(4) 0.9782(6) 0.115(4) Uani 1 1 d .
H26 H -0.1082 0.2540 1.0034 0.138 Uiso 1 1 calc R
C27 C -0.0362(10) 0.3388(4) 1.0088(5) 0.085(3) Uani 1 1 d .
H27 H -0.0556 0.3453 1.0542 0.102 Uiso 1 1 calc R
C28 C 0.0267(7) 0.3860(3) 0.9752(3) 0.0556(18) Uani 1 1 d .
C29 C 0.1695(7) 0.5067(3) 1.1304(3) 0.0547(18) Uani 1 1 d .
C30 C 0.1364(10) 0.4966(5) 1.2516(4) 0.097(3) Uani 1 1 d .
H30A H 0.0958 0.5283 1.2769 0.145 Uiso 1 1 calc R
H30B H 0.2046 0.4748 1.2830 0.145 Uiso 1 1 calc R
H30C H 0.0650 0.4688 1.2319 0.145 Uiso 1 1 calc R
C31 C 0.3067(15) 0.5687(8) 1.2139(5) 0.205(9) Uani 1 1 d .
H31A H 0.3659 0.5709 1.1778 0.307 Uiso 1 1 calc R
H31B H 0.3613 0.5579 1.2576 0.307 Uiso 1 1 calc R
H31C H 0.2636 0.6079 1.2185 0.307 Uiso 1 1 calc R
C32 C -0.3755(15) 0.7478(9) 0.5920(8) 0.169(7) Uani 1 1 d .
H32 H -0.3179 0.7446 0.5573 0.203 Uiso 1 1 calc R
C33 C -0.535(3) 0.7952(10) 0.6436(11) 0.36(2) Uani 1 1 d .
H33A H -0.5967 0.7608 0.6356 0.542 Uiso 1 1 calc R
H33B H -0.5881 0.8323 0.6414 0.542 Uiso 1 1 calc R
H33C H -0.4809 0.7915 0.6891 0.542 Uiso 1 1 calc R
C34 C -0.4555(17) 0.8500(6) 0.5530(9) 0.224(10) Uani 1 1 d .
H34A H -0.3869 0.8520 0.5215 0.336 Uiso 1 1 calc R
H34B H -0.4428 0.8838 0.5851 0.336 Uiso 1 1 calc R
H34C H -0.5468 0.8520 0.5267 0.336 Uiso 1 1 calc R
C35 C -0.1638(14) 0.6205(9) 0.4713(7) 0.146(6) Uani 1 1 d .
H35 H -0.2207 0.6546 0.4727 0.176 Uiso 1 1 calc R
C36 C 0.017(2) 0.5684(9) 0.4211(8) 0.211(10) Uani 1 1 d .
H36A H 0.1108 0.5799 0.4378 0.317 Uiso 1 1 calc R
H36B H 0.0100 0.5561 0.3729 0.317 Uiso 1 1 calc R
H36C H -0.0107 0.5350 0.4487 0.317 Uiso 1 1 calc R
C37 C -0.067(2) 0.6699(9) 0.3745(9) 0.274(14) Uani 1 1 d .
H37A H -0.0962 0.6544 0.3281 0.411 Uiso 1 1 calc R
H37B H 0.0262 0.6851 0.3776 0.411 Uiso 1 1 calc R
H37C H -0.1284 0.7026 0.3841 0.411 Uiso 1 1 calc R
H29 H 0.1020 0.4778 1.1206 0.329 Uiso 1 1 calc R

loop_
_atom_site_aniso_label
_atom_site_aniso_U_11
_atom_site_aniso_U_22
_atom_site_aniso_U_33
_atom_site_aniso_U_23
_atom_site_aniso_U_13
_atom_site_aniso_U_12
Cu1 0.0542(5) 0.0441(5) 0.0331(4) 0.0032(3) 0.0168(3) 0.0053(4)
Cu2 0.0602(5) 0.0447(5) 0.0356(4) -0.0019(3) 0.0202(3) -0.0036(4)
Cu3 0.0515(5) 0.0587(5) 0.0333(4) 0.0011(3) 0.0148(3) -0.0005(4)
N1 0.061(3) 0.039(3) 0.027(2) 0.001(2) 0.011(2) 0.011(2)
N1S 0.075(4) 0.089(5) 0.038(3) 0.003(3) 0.005(3) -0.014(4)
N2 0.062(3) 0.042(3) 0.031(2) 0.000(2) 0.013(2) 0.010(3)
N2S 0.152(9) 0.073(6) 0.106(6) 0.026(5) -0.043(6) -0.010(6)
N3 0.053(3) 0.043(3) 0.028(2) 0.001(2) 0.014(2) -0.008(2)
N3S 0.127(9) 0.215(14) 0.093(7) -0.047(8) 0.007(6) -0.079(9)
N4 0.052(3) 0.035(3) 0.037(2) 0.002(2) 0.017(2) -0.006(2)
O1S 0.061(3) 0.093(4) 0.037(2) 0.002(2) 0.014(2) -0.005(3)
O1 0.056(3) 0.039(2) 0.038(2) 0.0094(18) 0.0153(18) 0.0044(19)
O1W 0.067(3) 0.065(3) 0.065(3) -0.003(3) 0.011(2) -0.009(3)
O2 0.066(3) 0.053(3) 0.036(2) 0.0082(19) 0.0224(19) 0.013(2)
O2S 0.111(5) 0.087(5) 0.136(6) 0.033(4) 0.007(4) 0.011(4)
O3 0.071(3) 0.039(3) 0.052(2) 0.0059(19) 0.029(2) 0.000(2)
O3S 0.085(5) 0.248(12) 0.079(5) -0.017(6) 0.011(4) 0.009(6)
O4 0.082(3) 0.049(3) 0.051(2) -0.009(2) 0.035(2) -0.015(2)
O5 0.057(3) 0.068(3) 0.040(2) -0.011(2) 0.0157(19) -0.011(2)
O6 0.079(3) 0.058(3) 0.045(2) -0.001(2) 0.027(2) -0.009(3)
C1 0.045(4) 0.049(4) 0.036(3) -0.001(3) 0.011(2) 0.005(3)
C2 0.088(6) 0.055(5) 0.069(5) 0.025(4) 0.047(4) 0.027(4)
C3 0.110(7) 0.066(5) 0.091(6) 0.023(4) 0.064(5) 0.045(5)
C4 0.101(6) 0.053(5) 0.077(5) 0.023(4) 0.049(4) 0.031(4)
C5 0.075(5) 0.048(4) 0.052(4) 0.020(3) 0.030(3) 0.011(4)
C6 0.056(4) 0.033(3) 0.035(3) 0.005(2) 0.013(3) 0.004(3)
C7 0.045(4) 0.054(4) 0.033(3) 0.002(3) 0.012(2) -0.005(3)
C8 0.037(3) 0.041(4) 0.045(3) -0.009(3) 0.008(2) -0.003(3)
C9 0.043(3) 0.042(4) 0.041(3) 0.006(3) 0.012(3) 0.002(3)
C10 0.053(4) 0.054(4) 0.048(3) -0.003(3) 0.012(3) 0.001(3)
C11 0.035(4) 0.072(5) 0.068(4) 0.003(4) 0.007(3) 0.003(3)
C12 0.049(4) 0.062(5) 0.067(4) -0.008(4) 0.022(3) 0.009(3)
C13 0.046(4) 0.060(5) 0.049(4) -0.012(3) 0.021(3) -0.001(3)
C14 0.038(3) 0.045(4) 0.043(3) 0.000(3) 0.013(2) -0.005(3)
C15 0.042(3) 0.037(3) 0.036(3) -0.008(2) 0.013(2) -0.007(3)
C16 0.043(4) 0.050(4) 0.050(3) 0.001(3) 0.019(3) -0.009(3)
C17 0.047(4) 0.064(5) 0.073(5) -0.005(4) 0.027(3) -0.013(3)
C18 0.036(4) 0.069(5) 0.074(5) 0.002(4) 0.004(3) -0.007(3)
C19 0.043(4) 0.058(4) 0.051(4) -0.003(3) 0.011(3) -0.004(3)
C20 0.043(3) 0.044(4) 0.042(3) -0.008(3) 0.016(3) -0.004(3)
C21 0.046(4) 0.053(4) 0.031(3) -0.001(3) 0.007(2) 0.001(3)
C22 0.053(4) 0.051(4) 0.044(3) 0.003(3) 0.021(3) 0.003(3)
C23 0.066(5) 0.038(4) 0.066(4) 0.000(3) 0.030(3) -0.006(3)
C24 0.129(8) 0.049(5) 0.116(7) -0.023(5) 0.083(6) -0.029(5)
C25 0.191(12) 0.055(6) 0.165(10) -0.033(6) 0.134(9) -0.043(7)
C26 0.159(10) 0.062(6) 0.150(9) -0.006(6) 0.113(8) -0.028(6)
C27 0.119(7) 0.054(5) 0.098(6) 0.004(5) 0.074(5) -0.004(5)
C28 0.062(4) 0.053(4) 0.059(4) 0.010(3) 0.033(3) 0.010(3)
C29 0.052(4) 0.076(5) 0.037(3) 0.002(3) 0.009(3) 0.014(4)
C30 0.127(8) 0.123(8) 0.048(4) 0.021(5) 0.037(5) -0.002(6)
C31 0.217(15) 0.32(2) 0.074(7) -0.042(10) 0.014(8) -0.189(16)
C32 0.135(12) 0.160(15) 0.196(15) 0.086(13) -0.037(10) -0.020(11)
C33 0.71(6) 0.20(2) 0.24(2) 0.058(18) 0.29(3) 0.14(3)
C34 0.233(17) 0.127(12) 0.28(2) 0.133(13) -0.095(15) -0.031(12)
C35 0.090(9) 0.25(2) 0.088(9) -0.039(11) -0.019(8) -0.009(11)
C36 0.23(2) 0.25(2) 0.179(15) -0.116(15) 0.125(14) -0.075(17)
C37 0.33(3) 0.32(3) 0.157(14) 0.049(16) -0.031(15) -0.23(2)

loop_
_atom_type_symbol
_atom_type_description
_atom_type_scat_dispersion_real
_atom_type_scat_dispersion_imag
_atom_type_scat_source
C C 0.0033 0.0016 'International Tables Vol C Tables 4.2.6.8 and 6.1.1.4'
H H 0.0000 0.0000 'International Tables Vol C Tables 4.2.6.8 and 6.1.1.4'
N N 0.0061 0.0033 'International Tables Vol C Tables 4.2.6.8 and 6.1.1.4'
O O 0.0106 0.0060 'International Tables Vol C Tables 4.2.6.8 and 6.1.1.4'
Cu Cu 0.3201 1.2651 'International Tables Vol C Tables 4.2.6.8 and 6.1.1.4'

loop_
_geom_angle_atom_site_label_1
_geom_angle_atom_site_label_2
_geom_angle_atom_site_label_3
_geom_angle
_geom_angle_site_symmetry_1
_geom_angle_site_symmetry_3
N1 Cu1 O1 92.00(18) . .
N1 Cu1 O1 167.63(19) . 3_666
O1 Cu1 O1 80.23(17) . 3_666
N1 Cu1 O2 80.74(18) . .
O1 Cu1 O2 168.52(18) . .
O1 Cu1 O2 105.31(16) 3_666 .
N1 Cu1 O1W 100.7(2) . .
O1 Cu1 O1W 95.06(19) . .
O1 Cu1 O1W 89.60(18) 3_666 .
O2 Cu1 O1W 95.0(2) . .
N1 Cu1 Cu1 131.80(15) . 3_666
O1 Cu1 Cu1 40.51(11) . 3_666
O1 Cu1 Cu1 39.71(12) 3_666 3_666
O2 Cu1 Cu1 144.05(12) . 3_666
O1W Cu1 Cu1 93.02(14) . 3_666
O4 Cu2 O3 92.30(18) . .
O4 Cu2 N2 153.5(2) . .
O3 Cu2 N2 81.45(18) . .
O4 Cu2 N3 81.73(19) . .
O3 Cu2 N3 151.0(2) . .
N2 Cu2 N3 115.5(2) . .
N4 Cu3 O6 93.4(2) . .
N4 Cu3 O5 80.94(18) . .
O6 Cu3 O5 173.45(19) . .
N4 Cu3 O1S 164.5(2) . .
O6 Cu3 O1S 94.13(19) . .
O5 Cu3 O1S 90.58(19) . .
C7 N1 N2 112.1(5) . .
C7 N1 Cu1 131.2(4) . .
N2 N1 Cu1 115.3(4) . .
C29 N1S C31 120.2(7) . .
C29 N1S C30 121.4(7) . .
C31 N1S C30 118.4(7) . .
C8 N2 N1 109.7(4) . .
C8 N2 Cu2 136.9(4) . .
N1 N2 Cu2 112.1(4) . .
C32 N2S C34 140.8(16) . .
C32 N2S C33 108.7(13) . .
C34 N2S C33 110.5(15) . .
C21 N3 N4 109.3(4) . .
C21 N3 Cu2 137.2(4) . .
N4 N3 Cu2 111.6(3) . .
C35 N3S C36 122.2(16) . .
C35 N3S C37 121.5(19) . .
C36 N3S C37 116.1(16) . .
C22 N4 N3 112.6(4) . .
C22 N4 Cu3 130.0(4) . .
N3 N4 Cu3 115.6(4) . .
C29 O1S Cu3 121.5(5) . .
C1 O1 Cu1 127.2(3) . .
C1 O1 Cu1 130.1(3) . 3_666
Cu1 O1 Cu1 99.77(17) . 3_666
Cu1 O1W H1WA 119(6) . .
Cu1 O1W H1WB 109(5) . .
H1WA O1W H1WB 92(7) . .
C8 O2 Cu1 110.4(4) . .
C7 O3 Cu2 112.8(4) . .
C22 O4 Cu2 113.2(4) . .
C21 O5 Cu3 111.4(4) . .
C28 O6 Cu3 125.0(4) . .
O1 C1 C2 119.3(5) . .
O1 C1 C6 123.5(5) . .
C2 C1 C6 117.2(6) . .
C3 C2 C1 121.7(6) . .
C3 C2 H2 119.2 . .
C1 C2 H2 119.2 . .
C2 C3 C4 120.6(7) . .
C2 C3 H3 119.7 . .
C4 C3 H3 119.7 . .
C5 C4 C3 118.3(7) . .
C5 C4 H4 120.8 . .
C3 C4 H4 120.8 . .
C4 C5 C6 123.9(6) . .
C4 C5 H5 118.1 . .
C6 C5 H5 118.1 . .
C5 C6 C1 118.4(5) . .
C5 C6 C7 117.8(5) . .
C1 C6 C7 123.8(5) . .
O3 C7 N1 121.0(5) . .
O3 C7 C6 117.9(5) . .
N1 C7 C6 121.0(5) . .
O2 C8 N2 123.2(5) . .
O2 C8 C9 119.8(5) . .
N2 C8 C9 117.0(5) . .
C10 C9 C14 120.3(6) . .
C10 C9 C8 119.1(5) . .
C14 C9 C8 120.6(5) . .
C11 C10 C9 121.2(6) . .
C11 C10 H10 119.4 . .
C9 C10 H10 119.4 . .
C10 C11 C12 118.8(6) . .
C10 C11 H11 120.6 . .
C12 C11 H11 120.6 . .
C13 C12 C11 120.1(6) . .
C13 C12 H12 119.9 . .
C11 C12 H12 119.9 . .
C12 C13 C14 121.5(6) . .
C12 C13 H13 119.3 . .
C14 C13 H13 119.3 . .
C13 C14 C9 118.2(6) . .
C13 C14 C15 120.0(5) . .
C9 C14 C15 121.5(5) . .
C16 C15 C20 118.6(5) . .
C16 C15 C14 119.8(5) . .
C20 C15 C14 121.4(5) . .
C17 C16 C15 121.8(6) . .
C17 C16 H16 119.1 . .
C15 C16 H16 119.1 . .
C16 C17 C18 119.5(6) . .
C16 C17 H17 120.3 . .
C18 C17 H17 120.3 . .
C19 C18 C17 119.9(6) . .
C19 C18 H18 120.0 . .
C17 C18 H18 120.0 . .
C18 C19 C20 120.3(6) . .
C18 C19 H19 119.9 . .
C20 C19 H19 119.9 . .
C15 C20 C19 119.9(5) . .
C15 C20 C21 122.8(5) . .
C19 C20 C21 117.3(5) . .
O5 C21 N3 122.8(5) . .
O5 C21 C20 118.9(5) . .
N3 C21 C20 118.3(5) . .
O4 C22 N4 120.8(5) . .
O4 C22 C23 118.9(6) . .
N4 C22 C23 120.1(5) . .
C24 C23 C28 119.5(6) . .
C24 C23 C22 117.4(6) . .
C28 C23 C22 123.0(6) . .
C25 C24 C23 122.6(8) . .
C25 C24 H24 118.7 . .
C23 C24 H24 118.7 . .
C24 C25 C26 117.6(9) . .
C24 C25 H25 121.2 . .
C26 C25 H25 121.2 . .
C27 C26 C25 120.8(8) . .
C27 C26 H26 119.6 . .
C25 C26 H26 119.6 . .
C26 C27 C28 122.9(8) . .
C26 C27 H27 118.6 . .
C28 C27 H27 118.6 . .
O6 C28 C27 117.1(6) . .
O6 C28 C23 126.3(6) . .
C27 C28 C23 116.6(7) . .
O1S C29 N1S 123.7(7) . .
N1S C30 H30A 109.5 . .
N1S C30 H30B 109.5 . .
H30A C30 H30B 109.5 . .
N1S C30 H30C 109.5 . .
H30A C30 H30C 109.5 . .
H30B C30 H30C 109.5 . .
N1S C31 H31A 109.5 . .
N1S C31 H31B 109.5 . .
H31A C31 H31B 109.5 . .
N1S C31 H31C 109.5 . .
H31A C31 H31C 109.5 . .
H31B C31 H31C 109.5 . .
O2S C32 N2S 133.9(18) . .
O2S C32 H32 113.0 . .
N2S C32 H32 113.0 . .
N2S C33 H33A 109.5 . .
N2S C33 H33B 109.5 . .
H33A C33 H33B 109.5 . .
N2S C33 H33C 109.5 . .
H33A C33 H33C 109.5 . .
H33B C33 H33C 109.5 . .
N2S C34 H34A 109.5 . .
N2S C34 H34B 109.5 . .
H34A C34 H34B 109.5 . .
N2S C34 H34C 109.5 . .
H34A C34 H34C 109.5 . .
H34B C34 H34C 109.5 . .
O3S C35 N3S 122.1(17) . .
O3S C35 H35 119.0 . .
N3S C35 H35 119.0 . .
N3S C36 H36A 109.5 . .
N3S C36 H36B 109.5 . .
H36A C36 H36B 109.5 . .
N3S C36 H36C 109.5 . .
H36A C36 H36C 109.5 . .
H36B C36 H36C 109.5 . .
N3S C37 H37A 109.5 . .
N3S C37 H37B 109.5 . .
H37A C37 H37B 109.5 . .
N3S C37 H37C 109.5 . .
H37A C37 H37C 109.5 . .
H37B C37 H37C 109.5 . .
N3S C37 H29 31.8 . .
H37A C37 H29 141.2 . .
H37B C37 H29 93.3 . .
H37C C37 H29 90.7 . .

loop_
_geom_bond_atom_site_label_1
_geom_bond_atom_site_label_2
_geom_bond_distance
_geom_bond_site_symmetry_2
Cu1 N1 1.888(5) .
Cu1 O1 1.943(4) .
Cu1 O1 1.976(4) 3_666
Cu1 O2 1.984(4) .
Cu1 O1W 2.313(5) .
Cu1 Cu1 2.9969(15) 3_666
Cu2 O4 1.912(4) .
Cu2 O3 1.918(4) .
Cu2 N2 1.950(5) .
Cu2 N3 1.952(5) .
Cu3 N4 1.891(4) .
Cu3 O6 1.903(5) .
Cu3 O5 1.950(4) .
Cu3 O1S 1.960(4) .
N1 C7 1.317(8) .
N1 N2 1.405(6) .
N1S C29 1.314(8) .
N1S C31 1.418(12) .
N1S C30 1.447(9) .
N2 C8 1.326(8) .
N2S C32 1.235(18) .
N2S C34 1.363(13) .
N2S C33 1.47(2) .
N3 C21 1.321(7) .
N3 N4 1.406(6) .
N3S C35 1.304(15) .
N3S C36 1.43(2) .
N3S C37 1.498(19) .
N4 C22 1.317(8) .
O1S C29 1.240(7) .
O1 C1 1.352(7) .
O1 Cu1 1.976(4) 3_666
O1W H1WA 0.88(9) .
O1W H1WB 0.96(9) .
O2 C8 1.271(6) .
O2S C32 1.196(15) .
O3 C7 1.301(6) .
O3S C35 1.257(18) .
O4 C22 1.294(7) .
O5 C21 1.287(6) .
O6 C28 1.300(8) .
C1 C2 1.400(8) .
C1 C6 1.428(7) .
C2 C3 1.374(10) .
C2 H2 0.9300 .
C3 C4 1.385(9) .
C3 H3 0.9300 .
C4 C5 1.349(9) .
C4 H4 0.9300 .
C5 C6 1.381(8) .
C5 H5 0.9300 .
C6 C7 1.472(8) .
C8 C9 1.492(8) .
C9 C10 1.385(9) .
C9 C14 1.391(8) .
C10 C11 1.375(9) .
C10 H10 0.9300 .
C11 C12 1.394(9) .
C11 H11 0.9300 .
C12 C13 1.375(9) .
C12 H12 0.9300 .
C13 C14 1.389(8) .
C13 H13 0.9300 .
C14 C15 1.474(8) .
C15 C16 1.387(7) .
C15 C20 1.395(8) .
C16 C17 1.384(9) .
C16 H16 0.9300 .
C17 C18 1.391(9) .
C17 H17 0.9300 .
C18 C19 1.382(9) .
C18 H18 0.9300 .
C19 C20 1.407(8) .
C19 H19 0.9300 .
C20 C21 1.483(8) .
C22 C23 1.464(8) .
C23 C24 1.390(10) .
C23 C28 1.431(9) .
C24 C25 1.364(10) .
C24 H24 0.9300 .
C25 C26 1.423(12) .
C25 H25 0.9300 .
C26 C27 1.343(12) .
C26 H26 0.9300 .
C27 C28 1.400(10) .
C27 H27 0.9300 .
C30 H30A 0.9600 .
C30 H30B 0.9600 .
C30 H30C 0.9600 .
C31 H31A 0.9600 .
C31 H31B 0.9600 .
C31 H31C 0.9600 .
C32 H32 0.9300 .
C33 H33A 0.9600 .
C33 H33B 0.9600 .
C33 H33C 0.9600 .
C34 H34A 0.9600 .
C34 H34B 0.9600 .
C34 H34C 0.9600 .
C35 H35 0.9300 .
C36 H36A 0.9600 .
C36 H36B 0.9600 .
C36 H36C 0.9600 .
C37 H37A 0.9600 .
C37 H37B 0.9600 .
C37 H37C 0.9600 .

loop_
_geom_hbond_atom_site_label_D
_geom_hbond_atom_site_label_H
_geom_hbond_atom_site_label_A
_geom_hbond_distance_DH
_geom_hbond_distance_HA
_geom_hbond_distance_DA
_geom_hbond_angle_DHA
_geom_hbond_site_symmetry_A
O1W H1WA O2S 0.88(9) 1.97(9) 2.839(9) 172(9) 1_655
O1W H1WB O3S 0.96(9) 1.83(9) 2.789(9) 174(8) 1_655
